data_9015039
loop_
_publ_author_name
'Tait, K. T.'
'Ercit, T. S.'
'Abdu, Y. A.'
'Cerny, P.'
'Hawthorne, F. C.'

_publ_section_title
;
 The crystal structure and crystal chemistry of manitobaite,
 ideally (Na16_)Mn2+25Al8(PO4)30, from Cross Lake, Manitoba
 Note: green sample
;
_journal_name_full 'The Canadian Mineralogist'
_journal_page_first 1221
_journal_page_last 1242
_journal_paper_doi 10.3749/canmin.49.5.1221
_journal_volume 49
_journal_year 2011
_chemical_compound_source 'Cross Lake, Manitoba, Canada'
_chemical_formula_sum 'Al6.56 Ca2.44 Fe12 Mg0.44 Mn12.2 Na15.13 O120 P30'
_chemical_name_mineral Manitobaite
_space_group_IT_number 7
_symmetry_space_group_name_Hall 'P -2yc'
_symmetry_space_group_name_H-M 'P 1 c 1'
_cell_angle_alpha 90
_cell_angle_beta 101.582
_cell_angle_gamma 90
_cell_formula_units_Z 2
_cell_length_a 13.4517
_cell_length_b 12.5266
_cell_length_c 26.6765
_cell_volume 4403.571
_database_code_amcsd 0018618
_exptl_crystal_density_diffrn 3.637
_cod_original_formula_sum 'Mn12.2 Fe12 Al6.56 Mg.44 Ca2.44 P30 Na15.13 O120'
_cod_database_code 9015039

loop_
_space_group_symop_operation_xyz
x,y,z
x,-y,1/2+z

loop_
_atom_site_aniso_label
_atom_site_aniso_U_11
_atom_site_aniso_U_22
_atom_site_aniso_U_33
_atom_site_aniso_U_12
_atom_site_aniso_U_13
_atom_site_aniso_U_23
Mn1 0.00900 0.00960 0.01420 -0.00080 0.00140 0.00080
Mn2 0.01440 0.00920 0.00560 -0.00090 0.00180 0.00090
Mn3 0.01010 0.00590 0.00950 0.00140 0.00080 0.00070
Mn4 0.01860 0.01280 0.03190 -0.00080 0.01110 -0.00100
Mn5 0.00300 0.00430 0.02220 -0.00080 0.00640 0.00070
Mn6 0.00840 0.01150 0.00910 0.00000 0.00140 0.00050
Mn7 0.01020 0.00510 0.01820 -0.00170 0.00780 -0.00270
Mn8 0.01000 0.01040 0.02360 0.00000 0.00590 -0.00050
Mn9 0.01150 0.00970 0.00950 0.00130 0.00120 -0.00170
Mn10 0.01010 0.00940 0.00400 -0.00170 0.00200 -0.00090
Fe1_1 0.00720 0.00540 0.00530 0.00120 0.00190 0.00130
Fe2_1 0.00860 0.00560 0.00960 -0.00030 0.00100 0.00010
Fe3_1 0.00820 0.00800 0.00850 0.00320 0.00010 -0.00170
Fe4_1 0.00950 0.01580 0.00700 -0.00090 -0.00070 -0.00010
Fe5_1 0.00850 0.00600 0.00940 -0.00010 0.00380 0.00100
Fe6_1 0.01160 0.00980 0.01130 -0.00180 0.00100 -0.00180
Fe7_1 0.00960 0.00860 0.01020 0.00270 0.00200 -0.00120
Fe8_1 0.00980 0.00950 0.00830 -0.00020 0.00260 0.00250
FeX1 0.00980 0.00690 0.00950 -0.00090 0.00290 -0.00150
AlX1 0.00980 0.00690 0.00950 -0.00090 0.00290 -0.00150
MgX1 0.00980 0.00690 0.00950 -0.00090 0.00290 -0.00150
FeX2 0.00730 0.00870 0.00710 -0.00140 -0.00110 -0.00160
MgX2 0.00730 0.00870 0.00710 -0.00140 -0.00110 -0.00160
MnM1 0.01560 0.01220 0.01330 -0.00200 0.00150 0.00100
FeM1 0.01560 0.01220 0.01330 -0.00200 0.00150 0.00100
FeM2 0.00430 0.00950 0.00310 0.00110 0.00150 -0.00200
MnM2 0.00430 0.00950 0.00310 0.00110 0.00150 -0.00200
MnY1 0.01280 0.01100 0.04310 -0.00370 0.01420 -0.00700
CaY1 0.01280 0.01100 0.04310 -0.00370 0.01420 -0.00700
CaZ1_1 0.00880 0.00710 0.01250 -0.00040 0.00070 0.00300
CaZ1_2 0.00880 0.00710 0.01250 -0.00040 0.00070 0.00300
CaZ2 0.01690 0.01350 0.00850 -0.00060 0.00260 -0.00090
MnZ2 0.01690 0.01350 0.00850 -0.00060 0.00260 -0.00090

loop_
_atom_site_label
_atom_site_fract_x
_atom_site_fract_y
_atom_site_fract_z
_atom_site_occupancy
_atom_site_U_iso_or_equiv
Mn1 0.27507 0.48754 0.53463 1.00000 0.01100
Mn2 0.08521 0.51473 0.23568 1.00000 0.00980
Mn3 0.38701 0.01272 0.43005 1.00000 0.00860
Mn4 0.04125 0.25301 -0.20979 1.00000 0.02030
Mn5 0.22275 0.24635 0.57565 1.00000 0.00930
Mn6 0.87662 0.48637 -0.06323 1.00000 0.00970
Mn7 0.43438 0.24765 0.38375 1.00000 0.01050
Mn8 0.82869 0.25261 -0.01776 1.00000 0.01440
Mn9 0.17913 -0.01368 0.13076 1.00000 0.01040
Mn10 -0.01129 -0.01214 0.33218 1.00000 0.00770
Fe1_1 0.19871 0.39896 0.34672 1.00000 0.00590
Fe2_1 0.59775 0.39878 -0.05414 1.00000 0.00810
Fe3_1 0.99429 0.60248 0.04841 1.00000 0.00850
Fe4_1 0.49414 0.09107 0.04032 1.00000 0.01110
Fe5_1 0.77060 0.40985 0.32664 1.00000 0.00770
Fe6_1 0.06581 0.10090 0.02103 1.00000 0.01110
Fe7_1 0.26967 0.10208 -0.18088 1.00000 0.00950
Fe8_1 0.66696 -0.10120 -0.07847 1.00000 0.00910
FeX1 0.17085 0.58558 0.42249 0.67000 0.00860
AlX1 0.17085 0.58558 0.42249 0.21000 0.00860
MgX1 0.17085 0.58558 0.42249 0.12000 0.00860
FeX2 0.09331 0.08534 0.44465 0.68000 0.00810
MgX2 0.09331 0.08534 0.44465 0.32000 0.00810
MnM1 0.40036 0.39500 0.14503 0.50000 0.01390
FeM1 0.40036 0.39500 0.14503 0.50000 0.01390
FeM2 0.86433 0.10538 0.22203 0.50000 0.00550
MnM2 0.86433 0.10538 0.22203 0.50000 0.00550
MnY1 0.63196 0.25018 0.18278 0.36000 0.02110
CaY1 0.63196 0.25018 0.18278 0.64000 0.02110
CaZ1_1 0.48574 0.48313 0.33333 0.28000 0.00970
CaZ1_2 0.48574 0.48313 0.33333 0.72000 0.00970
CaZ2 0.77802 0.01716 0.03361 0.16000 0.01300
MnZ2 0.77802 0.01716 0.03361 0.84000 0.01300
Al1 0.79378 0.40085 -0.24963 0.79000 0.00910
Fe1_2 0.79378 0.40085 -0.24963 0.21000 0.00910
Al2 0.69337 0.08254 -0.15735 0.93000 0.01110
Fe2_2 0.69337 0.08254 -0.15735 0.07000 0.01110
Al3 0.57167 0.41841 0.52499 0.99000 0.00330
Fe3_2 0.57167 0.41841 0.52499 0.01000 0.00330
Al4 0.47177 -0.09752 0.11731 0.84000 0.00380
Fe4_2 0.47177 -0.09752 0.11731 0.16000 0.00380
Al5 0.37517 0.59176 0.22079 0.89000 0.00530
Fe5_2 0.37517 0.59176 0.22079 0.11000 0.00530
Al6 0.96963 0.41774 0.12540 0.68000 0.00280
Fe6_2 0.96963 0.41774 0.12540 0.32000 0.00280
Al7 -0.11089 -0.09417 0.14659 0.71000 0.01580
Fe7_2 -0.11089 -0.09417 0.14659 0.29000 0.01580
Al8 0.29588 0.08395 0.24195 0.52000 0.01270
Fe8_2 0.29588 0.08395 0.24195 0.48000 0.01270
P1 0.40209 0.13488 0.14892 1.00000 0.00300
P2 0.70153 0.34258 -0.14612 1.00000 0.00660
P3 0.30164 0.34793 0.25316 1.00000 0.00910
P4 0.60162 0.13727 -0.05494 1.00000 0.00630
P5 0.09175 0.35266 0.45270 1.00000 0.00630
P6 0.38732 0.46137 0.43812 1.00000 0.00620
P7 0.20519 0.13444 0.34885 1.00000 0.00620
P8 0.05946 0.36547 0.01903 1.00000 0.00820
P9 0.26781 0.36553 -0.18399 1.00000 0.00700
P10 0.18424 0.53436 0.13790 1.00000 0.00730
P11 -0.01674 0.53784 0.33383 1.00000 0.00710
P12 0.49305 0.35253 0.05063 1.00000 0.00750
P13 0.86212 0.36354 0.21862 1.00000 0.01270
P14 0.78071 0.46791 0.03942 1.00000 0.00810
P15 0.58616 0.47773 0.23731 1.00000 0.01120
P16 0.56239 0.15909 0.51283 1.00000 0.00650
P17 0.90474 0.35027 -0.33908 1.00000 0.00660
P18 0.36003 0.15004 0.70594 1.00000 0.00940
P19 0.17276 -0.14959 0.41438 1.00000 0.00990
P20 0.45212 0.35515 0.61159 1.00000 0.01000
P21 0.81270 0.14356 -0.24362 1.00000 0.00400
P22 0.28217 0.03770 0.53366 1.00000 0.00790
P23 -0.03645 0.15884 0.11323 1.00000 0.01080
P24 0.99742 0.86386 0.05301 1.00000 0.00870
P25 0.66298 0.36209 0.42220 1.00000 0.00780
P26 0.07951 -0.03460 0.22874 1.00000 0.00660
P27 0.48318 0.03183 0.32755 1.00000 0.00590
P28 0.77030 0.14964 0.31600 1.00000 0.00690
P29 0.87667 0.03750 -0.07163 1.00000 0.00800
P30 0.67915 0.02383 0.12999 1.00000 0.00480
Na1 0.58711 0.01517 0.22905 0.72000 0.00530
Ca1 0.58711 0.01517 0.22905 0.28000 0.00530
Na2 0.67265 0.48283 0.13788 0.64000 0.01040
Ca2 0.67265 0.48283 0.13788 0.36000 0.01040
Na3 0.77830 0.72650 0.04229 1.00000 0.02430
Na4 0.28000 0.22880 0.03146 1.00000 0.02890
Na5 0.18230 0.26890 0.13214 1.00000 0.02790
Na6 0.88290 0.77430 -0.06103 1.00000 0.02380
Na7 0.32117 0.25320 0.47428 1.00000 0.01230
Na8 0.52955 0.24800 0.27670 0.93000 0.01250
Na9 0.38200 -0.27510 0.42969 0.99000 0.01830
Na10 0.12660 0.75100 0.17767 1.00000 0.01230
Na11 0.98430 0.27450 0.33739 0.93000 0.01630
Na12 0.48740 0.22750 -0.17186 1.00000 0.02560
Na13 0.08440 0.22860 0.23757 0.99000 0.02120
Na14 0.72405 0.25340 0.07897 1.00000 0.01700
Na15 0.93330 0.24640 -0.11579 0.93000 0.01560
Na16A 0.58690 0.25840 -0.28310 0.45000 0.02700
Na16B 0.67680 0.24550 0.65410 0.55000 0.03700
O1 0.21570 -0.03690 0.55875 1.00000 0.00910
O2 0.30820 0.52810 0.45960 1.00000 0.00460
O3 0.55260 0.24230 -0.07616 1.00000 0.00810
O4 0.14190 0.42560 -0.00312 1.00000 0.01560
O5 0.26720 -0.09470 0.39937 1.00000 0.01420
O6 0.03070 0.43150 0.06254 1.00000 0.01700
O7 0.56750 0.34560 0.37889 1.00000 0.00920
O8 0.31260 0.25920 -0.16320 1.00000 0.01120
O9 0.10370 0.25920 0.03920 1.00000 0.01000
O10 0.96260 0.35130 -0.02450 1.00000 0.00650
O11 0.05750 0.09760 0.10099 1.00000 0.01560
O12 0.10410 0.46600 0.15834 1.00000 0.01200
O13 0.94860 0.75980 0.03040 1.00000 0.01060
O14 0.65780 0.09920 0.50275 1.00000 0.01050
O15 0.16710 0.34730 -0.22442 1.00000 0.00320
O16 0.34480 0.41720 -0.21388 1.00000 0.01290
O17 0.74420 0.40560 -0.18626 1.00000 0.01210
O18 0.35270 0.34660 0.57063 1.00000 0.00500
O19 0.53210 0.41580 0.58863 1.00000 0.00680
O20 0.70020 0.53880 0.05777 1.00000 0.01170
O21 0.24430 0.43580 -0.14177 1.00000 0.01390
O22 0.47820 0.16180 0.46357 1.00000 0.00850
O23 0.13470 0.62200 0.10101 1.00000 0.01600
O24 0.78610 0.33330 -0.09712 1.00000 0.01330
O25 0.74410 0.42430 0.40206 1.00000 0.01350
O26 0.93380 0.42260 -0.38092 1.00000 0.01070
O27 0.20780 -0.25670 0.43725 1.00000 0.01280
O28 0.41600 -0.03990 0.35359 1.00000 0.00570
O29 0.63070 0.42980 0.46454 1.00000 0.01090
O30 0.83770 0.40210 0.08442 1.00000 0.01480
O31 0.39770 0.25750 0.72980 1.00000 0.01370
O32 0.59810 0.26960 0.53140 1.00000 0.00690
O33 0.94340 0.41990 0.19349 1.00000 0.01520
O34 0.17580 0.33830 0.50052 1.00000 0.01320
O35 0.05740 0.24120 0.42920 1.00000 0.01790
O36 0.83530 0.08080 -0.28988 1.00000 0.01350
O37 0.35200 0.23570 0.12195 1.00000 0.00900
O38 0.13400 -0.08580 0.45503 1.00000 0.01310
O39 0.08510 -0.15690 0.36618 1.00000 0.00970
O40 0.82930 0.44060 0.25769 1.00000 0.01850
O41 0.38660 0.33060 0.30186 1.00000 0.01520
O42 0.66660 0.22860 -0.16624 1.00000 0.01300
O43 0.76890 0.33740 0.17650 1.00000 0.01070
O44 0.81350 -0.03570 -0.04471 1.00000 0.00920
O45 0.44440 0.09710 0.68327 1.00000 0.00840
O46 0.50090 0.54390 0.25249 1.00000 0.01120
O47 0.15780 0.24070 0.32789 1.00000 0.01150
O48 -0.08840 0.47440 0.36085 1.00000 0.00750
O49 0.86450 0.09410 0.30139 1.00000 0.01100
O50 0.62880 0.40810 0.28293 1.00000 0.01890
O51 0.33780 0.37510 0.39965 1.00000 0.01320
O52 0.60460 -0.05260 0.14860 1.00000 0.00770
O53 0.49290 0.24490 0.62732 1.00000 0.00910
O54 0.44780 0.39500 0.48267 1.00000 0.01130
O55 0.01910 -0.09510 0.18236 1.00000 0.01090
O56 0.72730 0.07400 0.35189 1.00000 0.01650
O57 0.99930 0.33460 -0.29549 1.00000 0.01560
O58 0.00160 0.27120 0.13359 1.00000 0.01730
O59 0.24380 0.59630 0.18380 1.00000 0.01800
O60 0.92630 0.12560 -0.03436 1.00000 0.01010
O61 0.73350 0.38060 0.00169 1.00000 0.01450
O62 0.33760 0.11470 0.57543 1.00000 0.01020
O63 0.45490 0.25040 0.02053 1.00000 0.01250
O64 0.81870 0.10260 -0.11683 1.00000 0.01090
O65 0.84670 0.54050 0.01414 1.00000 0.01410
O66 0.01640 0.03900 0.25565 1.00000 0.00720
O67 0.80900 0.25090 0.34555 1.00000 0.01330
O68 0.57270 0.32340 0.09851 1.00000 0.01630
O69 0.24750 0.46040 0.11107 1.00000 0.01360
O70 0.45220 0.53460 0.41105 1.00000 0.01480
O71 0.65980 0.55570 0.21891 1.00000 0.01310
O72 -0.07510 0.61440 0.29081 1.00000 0.01570
O73 0.33140 0.08320 0.74857 1.00000 0.01300
O74 0.34500 0.41890 0.21420 1.00000 0.01340
O75 0.43150 0.41800 0.65766 1.00000 0.00960
O76 0.71700 0.10380 0.17244 1.00000 0.00900
O77 0.23640 0.06750 0.30558 1.00000 0.00680
O78 0.04550 0.61910 0.36917 1.00000 0.01410
O79 0.54920 0.40190 0.19203 1.00000 0.01890
O80 0.91050 0.26580 0.24579 1.00000 0.01700
O81 0.12990 0.42400 0.41313 1.00000 0.01270
O82 0.22080 0.11470 0.49404 1.00000 0.01800
O83 0.52010 0.09740 0.55388 1.00000 0.00710
O84 0.26650 0.16230 0.66292 1.00000 0.00710
O85 -0.07650 0.10280 0.15428 1.00000 0.01860
O86 0.12880 -0.12200 0.26605 1.00000 0.00770
O87 0.04680 0.46100 0.30830 1.00000 0.01120
O88 0.43820 0.05810 0.11045 1.00000 0.00370
O89 0.35060 -0.02750 0.50570 1.00000 0.01240
O90 0.15750 0.03240 0.20642 1.00000 0.00970
O91 0.70820 0.25690 0.44322 1.00000 0.01590
O92 -0.12120 0.16440 0.06483 1.00000 0.01130
O93 0.76920 0.25410 -0.26036 1.00000 0.01330
O94 0.42760 0.09460 0.28069 1.00000 0.01330
O95 0.54060 0.42940 0.01605 1.00000 0.00550
O96 0.52180 0.07140 -0.03358 1.00000 0.00550
O97 0.52840 0.11850 0.36695 1.00000 0.00960
O98 -0.00010 0.40530 0.46792 1.00000 0.00810
O99 0.40270 0.40790 0.06671 1.00000 0.00960
O100 0.09790 0.84630 0.09005 1.00000 0.01800
O101 0.69670 0.15810 -0.01362 1.00000 0.01290
O102 0.73180 0.08020 -0.22270 1.00000 0.01160
O103 0.95310 -0.02960 -0.09350 1.00000 0.01810
O104 0.63490 0.06940 -0.09713 1.00000 0.00770
O105 0.61040 0.40170 -0.13406 1.00000 0.01140
O106 0.31830 0.07720 0.17134 1.00000 0.01120
O107 0.12410 0.07360 0.36999 1.00000 0.01170
O108 0.91770 0.92370 0.07648 1.00000 0.01390
O109 0.68670 0.16970 0.26900 1.00000 0.01220
O110 0.91470 0.15510 -0.20436 1.00000 0.01380
O111 0.20920 0.40180 0.26655 1.00000 0.00840
O112 0.49510 0.16670 0.18886 1.00000 0.01380
O113 0.30190 0.15080 0.38952 1.00000 0.01160
O114 0.81580 0.40440 -0.32021 1.00000 0.01290
O115 0.01830 0.93650 0.00970 1.00000 0.01170
O116 0.56020 -0.03840 0.30651 1.00000 0.00650
O117 0.63840 0.08740 0.08163 1.00000 0.01310
O118 0.86620 0.24170 -0.36300 1.00000 0.01810
O119 0.76320 -0.04430 0.11237 1.00000 0.01690
O120 0.26560 0.23890 0.23025 1.00000 0.02130

loop_
_cod_changelog_entry_id
_cod_changelog_entry_author
_cod_changelog_entry_date
_cod_changelog_entry_text
1
;cod-tools version 3.10.1
Id: cif_fix_AMCSD_atom_labels 10224 2024-08-07 11:09:31Z saulius
;
2024-08-07T19:40:14+03:00
;Changed the following '_atom_site_label' values:
the first duplicated label 'CaZ1'  converted to 'CaZ1_1'
duplicated label 'CaZ1' at index 30 converted to 'CaZ1_2'
the first duplicated label 'Fe1'  converted to 'Fe1_1'
duplicated label 'Fe1' at index 34 converted to 'Fe1_2'
the first duplicated label 'Fe2'  converted to 'Fe2_1'
duplicated label 'Fe2' at index 36 converted to 'Fe2_2'
the first duplicated label 'Fe3'  converted to 'Fe3_1'
duplicated label 'Fe3' at index 38 converted to 'Fe3_2'
the first duplicated label 'Fe4'  converted to 'Fe4_1'
duplicated label 'Fe4' at index 40 converted to 'Fe4_2'
the first duplicated label 'Fe5'  converted to 'Fe5_1'
duplicated label 'Fe5' at index 42 converted to 'Fe5_2'
the first duplicated label 'Fe6'  converted to 'Fe6_1'
duplicated label 'Fe6' at index 44 converted to 'Fe6_2'
the first duplicated label 'Fe7'  converted to 'Fe7_1'
duplicated label 'Fe7' at index 46 converted to 'Fe7_2'
the first duplicated label 'Fe8'  converted to 'Fe8_1'
duplicated label 'Fe8' at index 48 converted to 'Fe8_2'
;

loop_
_cod_related_entry_id
_cod_related_entry_database
_cod_related_entry_code
1 AMCSD 0018618
